data_1574572
loop_
_publ_author_name
'Abusa, Yao'
'Greenfield, Joshua'
'Viswanathan, Gayatri'
'Goswami, Smitakshi'
'Ross, Emma'
'Yox, Philip'
'Oppong, Richeal'
'Ojo, Iyanu'
'Liu, Jifeng'
'Ozarowski, Andrew'
'Kovnir, Kirill'

_publ_section_title
;
 A competition between 2D and 3D magnetic orderings in novel mixed valent
 copper frameworks
;
_journal_issue 24
_journal_name_full 'Chemical Science'
_journal_page_first 11027
_journal_page_last 11038
_journal_paper_doi 10.1039/D5SC00548E
_journal_volume 16
_journal_year 2025
_chemical_formula_moiety RbCu5Br4(COOH)4
_chemical_formula_sum 'C8 H8 Br8 Cu10 O16 Rb2'
_chemical_formula_weight 1805.76
_chemical_name_systematic 'Rubidium copper bromine formate'
_space_group_crystal_system monoclinic
_space_group_IT_number 12
_space_group_name_Hall '-C 2y'
_space_group_name_H-M_alt 'C 1 2/m 1'
_atom_sites_solution_hydrogens geom
_audit_creation_method SHELXL-2018/3
_audit_update_record
;
2024-12-24 deposited with the CCDC.	2025-05-05 downloaded from the CCDC.
;
_cell_angle_alpha 90
_cell_angle_beta 103.207(6)
_cell_angle_gamma 90
_cell_formula_units_Z 2
_cell_length_a 11.4433(12)
_cell_length_b 11.4550(13)
_cell_length_c 12.6050(15)
_cell_measurement_reflns_used 26426
_cell_measurement_temperature 100(2)
_cell_measurement_theta_max 27.496
_cell_measurement_theta_min 2.550
_cell_volume 1608.6(3)
_computing_structure_refinement 'SHELXL-2018/3 (Sheldrick, 2018)'
_diffrn_ambient_temperature 100(2)
_diffrn_measured_fraction_theta_full 0.999
_diffrn_measured_fraction_theta_max 0.999
_diffrn_measurement_device_type 'Bruker Venture D8 photon CMOS detector'
_diffrn_measurement_method 'profile data from \w scans'
_diffrn_radiation_type MoK\a
_diffrn_radiation_wavelength 0.71073
_diffrn_reflns_av_R_equivalents 0.0529
_diffrn_reflns_av_unetI/netI 0.0230
_diffrn_reflns_Laue_measured_fraction_full 0.999
_diffrn_reflns_Laue_measured_fraction_max 0.999
_diffrn_reflns_limit_h_max 14
_diffrn_reflns_limit_h_min -14
_diffrn_reflns_limit_k_max 14
_diffrn_reflns_limit_k_min -14
_diffrn_reflns_limit_l_max 16
_diffrn_reflns_limit_l_min -16
_diffrn_reflns_number 26426
_diffrn_reflns_point_group_measured_fraction_full 0.999
_diffrn_reflns_point_group_measured_fraction_max 0.999
_diffrn_reflns_theta_full 25.242
_diffrn_reflns_theta_max 27.496
_diffrn_reflns_theta_min 2.550
_diffrn_source 'fine-focus sealed tube'
_exptl_absorpt_coefficient_mu 19.472
_exptl_absorpt_correction_T_max 0.729
_exptl_absorpt_correction_T_min 0.391
_exptl_absorpt_correction_type multi-scan
_exptl_absorpt_process_details SADABS
_exptl_crystal_colour 'Dark yellow'
_exptl_crystal_density_diffrn 3.728
_exptl_crystal_description plate
_exptl_crystal_F_000 1656
_exptl_crystal_preparation 'Magnetic properties,Luminescent'
_exptl_crystal_recrystallization_method 'Re-crystallisation from solvent: formic acid, ethanol'
_exptl_crystal_size_max 0.0903
_exptl_crystal_size_mid 0.0841
_exptl_crystal_size_min 0.0438
_refine_diff_density_max 1.297
_refine_diff_density_min -1.276
_refine_diff_density_rms 0.359
_refine_ls_extinction_coef 0.00160(8)
_refine_ls_extinction_expression Fc^*^=kFc[1+0.001xFc^2^\l^3^/sin(2\q)]^-1/4^
_refine_ls_extinction_method 'SHELXL-2018/3 (Sheldrick 2018)'
_refine_ls_goodness_of_fit_ref 1.182
_refine_ls_hydrogen_treatment constr
_refine_ls_matrix_type full
_refine_ls_number_parameters 114
_refine_ls_number_reflns 1943
_refine_ls_number_restraints 0
_refine_ls_restrained_S_all 1.182
_refine_ls_R_factor_all 0.0310
_refine_ls_R_factor_gt 0.0259
_refine_ls_shift/su_max 0.001
_refine_ls_shift/su_mean 0.000
_refine_ls_structure_factor_coef Fsqd
_refine_ls_weighting_details 'w=1/[\s^2^(Fo^2^)+(0.0126P)^2^+21.5710P] where P=(Fo^2^+2Fc^2^)/3'
_refine_ls_weighting_scheme calc
_refine_ls_wR_factor_gt 0.0635
_refine_ls_wR_factor_ref 0.0658
_reflns_Friedel_coverage 0.000
_reflns_number_gt 1563
_reflns_number_total 1943
_reflns_threshold_expression 'I > 2\s(I)'
_cod_data_source_file d5sc00548e2.cif
_cod_data_source_block shelx_CCDC2
_cod_depositor_comments 'Adding full bibliography for 1574570--1574573.cif.'
_cod_original_sg_symbol_H-M 'C 2/m'
_cod_database_code 1574572
_shelx_shelxl_version_number 2018/3
_shelx_space_group_comment
;
The symmetry employed for this shelxl refinement is uniquely defined
by the following loop, which should always be used as a source of
symmetry information in preference to the above space-group names.
They are only intended as comments.
;

loop_
_space_group_symop_operation_xyz
'x, y, z'
'-x, y, -z'
'x+1/2, y+1/2, z'
'-x+1/2, y+1/2, -z'
'-x, -y, -z'
'x, -y, z'
'-x+1/2, -y+1/2, -z'
'x+1/2, -y+1/2, z'

loop_
_atom_site_label
_atom_site_type_symbol
_atom_site_fract_x
_atom_site_fract_y
_atom_site_fract_z
_atom_site_U_iso_or_equiv
_atom_site_adp_type
_atom_site_occupancy
_atom_site_site_symmetry_order
_atom_site_calc_flag
_atom_site_refinement_flags_posn
_atom_site_refinement_flags_adp
_atom_site_refinement_flags_occupancy
_atom_site_disorder_assembly
_atom_site_disorder_group
Rb1 Rb 0.75002(5) 0.000000 -0.00001(5) 0.00689(13) Uani 1 2 d S T P . .
Br1 Br 0.59735(3) 0.24951(4) 0.38931(3) 0.00943(12) Uani 1 1 d . . . . .
Br2 Br 0.65582(5) 0.500000 0.62482(5) 0.00938(14) Uani 1 2 d S T P . .
Br3 Br 0.84339(5) 0.500000 0.37515(5) 0.00945(14) Uani 1 2 d S T P . .
Cu1 Cu 0.54235(4) 0.24998(4) 0.16931(4) 0.00482(13) Uani 1 1 d . . . . .
Cu2 Cu 0.74920(7) 0.38584(7) 0.49979(7) 0.01705(17) Uani 0.75 1 d . . P . .
Cu3 Cu 1.000000 0.61362(10) 0.500000 0.0176(2) Uani 0.75 2 d S T P . .
Cu4 Cu 0.500000 0.38531(10) 0.500000 0.0167(2) Uani 0.75 2 d S T P . .
O1 O 0.6029(2) 0.4043(2) 0.1445(2) 0.0086(6) Uani 1 1 d . . . . .
O2 O 0.4691(2) 0.0957(2) 0.1443(2) 0.0089(6) Uani 1 1 d . . . . .
O3 O 0.6901(2) 0.1831(2) 0.1442(2) 0.0081(5) Uani 1 1 d . . . . .
O4 O 0.8820(2) 0.1831(2) 0.1444(2) 0.0077(5) Uani 1 1 d . . . . .
C1 C 0.5717(5) 0.500000 0.1779(5) 0.0077(11) Uani 1 2 d S T P . .
H1 H 0.523169 0.499999 0.229882 0.009 Uiso 1 2 calc R U P . .
C2 C 0.5171(5) 0.000000 0.1780(5) 0.0069(10) Uani 1 2 d S T P . .
H2 H 0.591560 -0.000001 0.230202 0.008 Uiso 1 2 calc R U P . .
C3 C 0.7947(3) 0.2236(3) 0.1782(3) 0.0064(7) Uani 1 1 d . . . . .
H3 H 0.807681 0.285462 0.229773 0.008 Uiso 1 1 calc R U . . .

loop_
_atom_site_aniso_label
_atom_site_aniso_U_11
_atom_site_aniso_U_22
_atom_site_aniso_U_33
_atom_site_aniso_U_23
_atom_site_aniso_U_13
_atom_site_aniso_U_12
Rb1 0.0072(2) 0.0052(2) 0.0083(2) 0.000 0.00196(18) 0.000
Br1 0.0112(2) 0.0096(2) 0.00735(19) -0.00004(15) 0.00173(14) 0.00014(16)
Br2 0.0097(3) 0.0091(3) 0.0092(3) 0.000 0.0021(2) 0.000
Br3 0.0103(3) 0.0085(3) 0.0096(3) 0.000 0.0023(2) 0.000
Cu1 0.0034(2) 0.0013(2) 0.0101(2) -0.00002(18) 0.00235(16) 0.00004(17)
Cu2 0.0173(3) 0.0185(4) 0.0164(3) -0.0005(3) 0.0060(3) -0.0006(3)
Cu3 0.0158(5) 0.0191(5) 0.0167(5) 0.000 0.0012(4) 0.000
Cu4 0.0149(5) 0.0178(5) 0.0165(5) 0.000 0.0017(4) 0.000
O1 0.0073(12) 0.0046(13) 0.0149(14) -0.0010(11) 0.0049(11) -0.0005(11)
O2 0.0055(12) 0.0049(13) 0.0159(14) 0.0003(11) 0.0017(11) -0.0008(11)
O3 0.0060(12) 0.0063(13) 0.0119(13) -0.0019(11) 0.0019(10) -0.0002(11)
O4 0.0056(12) 0.0047(13) 0.0132(14) -0.0015(11) 0.0031(10) -0.0007(11)
C1 0.008(2) 0.005(2) 0.010(3) 0.000 0.001(2) 0.000
C2 0.006(2) 0.007(2) 0.008(3) 0.000 0.000(2) 0.000
C3 0.0042(16) 0.0052(17) 0.0100(17) -0.0005(14) 0.0023(14) 0.0000(13)

loop_
_atom_type_symbol
_atom_type_description
_atom_type_scat_dispersion_real
_atom_type_scat_dispersion_imag
_atom_type_scat_source
C C 0.0033 0.0016 'International Tables Vol C Tables 4.2.6.8 and 6.1.1.4'
H H 0.0000 0.0000 'International Tables Vol C Tables 4.2.6.8 and 6.1.1.4'
Br Br -0.2901 2.4595 'International Tables Vol C Tables 4.2.6.8 and 6.1.1.4'
Cu Cu 0.3201 1.2651 'International Tables Vol C Tables 4.2.6.8 and 6.1.1.4'
O O 0.0106 0.0060 'International Tables Vol C Tables 4.2.6.8 and 6.1.1.4'
Rb Rb -0.9393 2.9676 'International Tables Vol C Tables 4.2.6.8 and 6.1.1.4'

loop_
_geom_angle_atom_site_label_1
_geom_angle_atom_site_label_2
_geom_angle_atom_site_label_3
_geom_angle
_geom_angle_site_symmetry_1
_geom_angle_site_symmetry_3
_geom_angle_publ_flag
O2 Rb1 O2 43.60(11) 5_655 2_655 ?
O2 Rb1 O4 152.32(8) 5_655 . ?
O2 Rb1 O4 111.02(8) 2_655 . ?
O2 Rb1 O4 111.02(8) 5_655 6 ?
O2 Rb1 O4 152.33(8) 2_655 6 ?
O4 Rb1 O4 90.37(11) . 6 ?
O2 Rb1 O3 80.32(8) 5_655 6 ?
O2 Rb1 O3 111.01(8) 2_655 6 ?
O4 Rb1 O3 106.39(8) . 6 ?
O4 Rb1 O3 43.59(7) 6 6 ?
O2 Rb1 O3 111.01(8) 5_655 . ?
O2 Rb1 O3 80.32(8) 2_655 . ?
O4 Rb1 O3 43.59(7) . . ?
O4 Rb1 O3 106.39(8) 6 . ?
O3 Rb1 O3 90.35(11) 6 . ?
O2 Rb1 O1 90.34(8) 5_655 4_645 ?
O2 Rb1 O1 106.33(8) 2_655 4_645 ?
O4 Rb1 O1 111.07(8) . 4_645 ?
O4 Rb1 O1 80.42(8) 6 4_645 ?
O3 Rb1 O1 111.10(8) 6 4_645 ?
O3 Rb1 O1 152.34(8) . 4_645 ?
O2 Rb1 O1 106.33(8) 5_655 7_655 ?
O2 Rb1 O1 90.34(8) 2_655 7_655 ?
O4 Rb1 O1 80.42(8) . 7_655 ?
O4 Rb1 O1 111.07(8) 6 7_655 ?
O3 Rb1 O1 152.35(8) 6 7_655 ?
O3 Rb1 O1 111.10(8) . 7_655 ?
O1 Rb1 O1 43.51(11) 4_645 7_655 ?
O2 Rb1 C2 21.80(6) 5_655 5_655 ?
O2 Rb1 C2 21.80(6) 2_655 5_655 ?
O4 Rb1 C2 132.19(6) . 5_655 ?
O4 Rb1 C2 132.19(6) 6 5_655 ?
O3 Rb1 C2 96.16(9) 6 5_655 ?
O3 Rb1 C2 96.16(9) . 5_655 ?
O1 Rb1 C2 98.52(11) 4_645 5_655 ?
O1 Rb1 C2 98.52(11) 7_655 5_655 ?
O2 Rb1 C1 98.56(11) 5_655 7_655 ?
O2 Rb1 C1 98.56(11) 2_655 7_655 ?
O4 Rb1 C1 96.22(9) . 7_655 ?
O4 Rb1 C1 96.22(9) 6 7_655 ?
O3 Rb1 C1 132.22(6) 6 7_655 ?
O3 Rb1 C1 132.22(6) . 7_655 ?
O1 Rb1 C1 21.76(5) 4_645 7_655 ?
O1 Rb1 C1 21.76(5) 7_655 7_655 ?
C2 Rb1 C1 98.82(14) 5_655 7_655 ?
O2 Rb1 C3 96.12(8) 5_655 6 ?
O2 Rb1 C3 132.18(9) 2_655 6 ?
O4 Rb1 C3 98.65(9) . 6 ?
O4 Rb1 C3 21.77(8) 6 6 ?
O3 Rb1 C3 21.83(8) 6 6 ?
O3 Rb1 C3 98.66(9) . 6 ?
O1 Rb1 C3 96.17(8) 4_645 6 ?
O1 Rb1 C3 132.17(9) 7_655 6 ?
C2 Rb1 C3 114.99(8) 5_655 6 ?
C1 Rb1 C3 114.99(8) 7_655 6 ?
O2 Rb1 C3 132.18(9) 5_655 . ?
O2 Rb1 C3 96.12(8) 2_655 . ?
O4 Rb1 C3 21.77(8) . . ?
O4 Rb1 C3 98.65(9) 6 . ?
O3 Rb1 C3 98.67(9) 6 . ?
O3 Rb1 C3 21.83(8) . . ?
O1 Rb1 C3 132.17(9) 4_645 . ?
O1 Rb1 C3 96.17(8) 7_655 . ?
C2 Rb1 C3 114.99(9) 5_655 . ?
C1 Rb1 C3 114.99(8) 7_655 . ?
C3 Rb1 C3 99.03(13) 6 . ?
Cu2 Br1 Cu4 69.22(3) . . ?
Cu2 Br1 Cu2 76.58(3) . 7_656 ?
Cu4 Br1 Cu2 114.51(3) . 7_656 ?
Cu2 Br1 Cu3 114.58(3) . 3_445 ?
Cu4 Br1 Cu3 76.49(3) . 3_445 ?
Cu2 Br1 Cu3 69.59(3) 7_656 3_445 ?
Cu2 Br1 Cu1 122.57(3) . . ?
Cu4 Br1 Cu1 122.69(2) . . ?
Cu2 Br1 Cu1 122.80(3) 7_656 . ?
Cu3 Br1 Cu1 122.85(2) 3_445 . ?
Cu4 Br2 Cu4 64.28(5) 5_666 . ?
Cu4 Br2 Cu2 103.28(3) 5_666 . ?
Cu4 Br2 Cu2 70.53(2) . . ?
Cu4 Br2 Cu2 70.53(2) 5_666 6_565 ?
Cu4 Br2 Cu2 103.28(3) . 6_565 ?
Cu2 Br2 Cu2 63.91(4) . 6_565 ?
Cu3 Br3 Cu3 63.64(5) . 5_766 ?
Cu3 Br3 Cu2 71.00(3) . 6_565 ?
Cu3 Br3 Cu2 103.42(3) 5_766 6_565 ?
Cu3 Br3 Cu2 103.42(3) . . ?
Cu3 Br3 Cu2 71.00(3) 5_766 . ?
Cu2 Br3 Cu2 63.86(4) 6_565 . ?
O4 Cu1 O3 161.89(12) 8_455 . ?
O4 Cu1 O1 88.48(12) 8_455 . ?
O3 Cu1 O1 88.67(12) . . ?
O4 Cu1 O2 88.66(12) 8_455 . ?
O3 Cu1 O2 88.53(12) . . ?
O1 Cu1 O2 161.93(13) . . ?
O4 Cu1 Br1 98.99(9) 8_455 . ?
O3 Cu1 Br1 99.13(9) . . ?
O1 Cu1 Br1 99.14(9) . . ?
O2 Cu1 Br1 98.93(9) . . ?
Br2 Cu2 Br3 116.12(3) . . ?
Br2 Cu2 Br1 109.75(3) . . ?
Br3 Cu2 Br1 108.89(4) . . ?
Br2 Cu2 Br1 108.70(4) . 7_656 ?
Br3 Cu2 Br1 109.21(3) . 7_656 ?
Br1 Cu2 Br1 103.41(3) . 7_656 ?
Br2 Cu2 Cu2 58.05(2) . 6_565 ?
Br3 Cu2 Cu2 58.07(2) . 6_565 ?
Br1 Cu2 Cu2 128.51(2) . 6_565 ?
Br1 Cu2 Cu2 128.08(2) 7_656 6_565 ?
Br2 Cu2 Cu4 54.72(3) . . ?
Br3 Cu2 Cu4 125.65(4) . . ?
Br1 Cu2 Cu4 55.48(3) . . ?
Br1 Cu2 Cu4 124.73(4) 7_656 . ?
Cu2 Cu2 Cu4 90.12(3) 6_565 . ?
Br2 Cu2 Cu3 125.20(4) . 5_766 ?
Br3 Cu2 Cu3 54.43(2) . 5_766 ?
Br1 Cu2 Cu3 124.59(4) . 5_766 ?
Br1 Cu2 Cu3 55.21(3) 7_656 5_766 ?
Cu2 Cu2 Cu3 89.88(3) 6_565 5_766 ?
Cu4 Cu2 Cu3 179.89(4) . 5_766 ?
Br3 Cu3 Br3 116.36(5) . 5_766 ?
Br3 Cu3 Br1 109.332(16) . 4_656 ?
Br3 Cu3 Br1 108.774(17) 5_766 4_656 ?
Br3 Cu3 Br1 108.774(17) . 3 ?
Br3 Cu3 Br1 109.332(17) 5_766 3 ?
Br1 Cu3 Br1 103.49(5) 4_656 3 ?
Br3 Cu3 Cu3 58.18(2) . 5_766 ?
Br3 Cu3 Cu3 58.18(2) 5_766 5_766 ?
Br1 Cu3 Cu3 128.26(2) 4_656 5_766 ?
Br1 Cu3 Cu3 128.26(2) 3 5_766 ?
Br3 Cu3 Cu2 125.59(3) . 5_766 ?
Br3 Cu3 Cu2 54.57(2) 5_766 5_766 ?
Br1 Cu3 Cu2 124.61(4) 4_656 5_766 ?
Br1 Cu3 Cu2 55.20(2) 3 5_766 ?
Cu3 Cu3 Cu2 90.12(3) 5_766 5_766 ?
Br3 Cu3 Cu2 54.57(2) . 6_565 ?
Br3 Cu3 Cu2 125.59(3) 5_766 6_565 ?
Br1 Cu3 Cu2 55.20(2) 4_656 6_565 ?
Br1 Cu3 Cu2 124.61(3) 3 6_565 ?
Cu3 Cu3 Cu2 90.12(3) 5_766 6_565 ?
Cu2 Cu3 Cu2 179.75(6) 5_766 6_565 ?
Br2 Cu4 Br2 115.72(5) 5_666 . ?
Br2 Cu4 Br1 109.622(16) 5_666 2_656 ?
Br2 Cu4 Br1 108.824(17) . 2_656 ?
Br2 Cu4 Br1 108.823(17) 5_666 . ?
Br2 Cu4 Br1 109.622(16) . . ?
Br1 Cu4 Br1 103.53(5) 2_656 . ?
Br2 Cu4 Cu4 57.86(2) 5_666 5_666 ?
Br2 Cu4 Cu4 57.86(2) . 5_666 ?
Br1 Cu4 Cu4 128.24(2) 2_656 5_666 ?
Br1 Cu4 Cu4 128.24(2) . 5_666 ?
Br2 Cu4 Cu2 125.08(3) 5_666 . ?
Br2 Cu4 Cu2 54.76(2) . . ?
Br1 Cu4 Cu2 124.88(3) 2_656 . ?
Br1 Cu4 Cu2 55.30(2) . . ?
Cu4 Cu4 Cu2 89.88(3) 5_666 . ?
Br2 Cu4 Cu2 54.76(2) 5_666 2_656 ?
Br2 Cu4 Cu2 125.08(3) . 2_656 ?
Br1 Cu4 Cu2 55.30(2) 2_656 2_656 ?
Br1 Cu4 Cu2 124.88(3) . 2_656 ?
Cu4 Cu4 Cu2 89.88(3) 5_666 2_656 ?
Cu2 Cu4 Cu2 179.76(6) . 2_656 ?
C1 O1 Cu1 126.8(3) . . ?
C1 O1 Rb1 97.4(3) . 7_655 ?
Cu1 O1 Rb1 135.07(13) . 7_655 ?
C2 O2 Cu1 126.7(3) . . ?
C2 O2 Rb1 97.4(3) . 5_655 ?
Cu1 O2 Rb1 135.18(13) . 5_655 ?
C3 O3 Cu1 126.2(3) . . ?
C3 O3 Rb1 97.7(2) . . ?
Cu1 O3 Rb1 135.30(13) . . ?
C3 O4 Cu1 126.2(3) . 8 ?
C3 O4 Rb1 97.8(2) . . ?
Cu1 O4 Rb1 135.15(13) 8 . ?
O1 C1 O1 121.6(5) 6_565 . ?
O1 C1 Rb1 60.8(3) 6_565 7_655 ?
O1 C1 Rb1 60.8(3) . 7_655 ?
O1 C1 H1 119.2 6_565 . ?
O1 C1 H1 119.2 . . ?
Rb1 C1 H1 178.4 7_655 . ?
O2 C2 O2 121.5(5) . 6 ?
O2 C2 Rb1 60.8(3) . 5_655 ?
O2 C2 Rb1 60.8(3) 6 5_655 ?
O2 C2 H2 119.2 . . ?
O2 C2 H2 119.2 6 . ?
Rb1 C2 H2 178.2 5_655 . ?
O4 C3 O3 120.9(4) . . ?
O4 C3 Rb1 60.4(2) . . ?
O3 C3 Rb1 60.5(2) . . ?
O4 C3 H3 119.6 . . ?
O3 C3 H3 119.6 . . ?
Rb1 C3 H3 178.7 . . ?

loop_
_geom_bond_atom_site_label_1
_geom_bond_atom_site_label_2
_geom_bond_distance
_geom_bond_site_symmetry_2
_geom_bond_publ_flag
Rb1 O2 2.951(3) 5_655 ?
Rb1 O2 2.951(3) 2_655 ?
Rb1 O4 2.956(3) . ?
Rb1 O4 2.956(3) 6 ?
Rb1 O3 2.957(3) 6 ?
Rb1 O3 2.957(3) . ?
Rb1 O1 2.958(3) 4_645 ?
Rb1 O1 2.958(3) 7_655 ?
Rb1 C2 3.353(6) 5_655 ?
Rb1 C1 3.359(6) 7_655 ?
Rb1 C3 3.368(4) 6 ?
Rb1 C3 3.368(4) . ?
Br1 Cu2 2.5083(9) . ?
Br1 Cu4 2.5136(8) . ?
Br1 Cu2 2.5139(9) 7_656 ?
Br1 Cu3 2.5142(8) 3_445 ?
Br1 Cu1 2.6998(7) . ?
Br2 Cu4 2.4695(8) 5_666 ?
Br2 Cu4 2.4695(8) . ?
Br2 Cu2 2.4709(10) . ?
Br2 Cu2 2.4709(10) 6_565 ?
Br3 Cu3 2.4685(8) . ?
Br3 Cu3 2.4685(8) 5_766 ?
Br3 Cu2 2.4726(10) 6_565 ?
Br3 Cu2 2.4727(10) . ?
Cu1 O4 1.947(3) 8_455 ?
Cu1 O3 1.947(3) . ?
Cu1 O1 1.950(3) . ?
Cu1 O2 1.951(3) . ?
Cu2 Cu2 2.6154(16) 6_565 ?
Cu2 Cu4 2.8522(9) . ?
Cu2 Cu3 2.8694(9) 5_766 ?
Cu3 Cu3 2.603(2) 5_766 ?
Cu4 Cu4 2.627(2) 5_666 ?
O1 C1 1.256(4) . ?
O2 C2 1.256(4) . ?
O3 C3 1.264(5) . ?
O4 C3 1.261(5) . ?
C1 H1 0.9500 . ?
C2 H2 0.9500 . ?
C3 H3 0.9500 . ?
